data_4338121
loop_
_publ_author_name
'Guo, Jin-Shuang'
'Xu, Gang'
'Jiang, Xiao-Ming'
'Zhang, Ming-Jian'
'Liu, Bin-Wen'
'Guo, Guo-Cong'

_publ_section_title
;
 A Highly Stable 3D Acentric Zinc Metal-Organic Framework Based on Two
 Symmetrical Flexible Ligands: High Second-Harmonic-Generation Efficiency
 and Tunable Photoluminescence.
;
_journal_issue 9
_journal_name_full 'Inorganic chemistry'
_journal_page_first 4278
_journal_page_last 4280
_journal_paper_doi 10.1021/ic500315z
_journal_volume 53
_journal_year 2014
_chemical_formula_moiety 'C14 H14 N4 O4 Zn'
_chemical_formula_sum 'C14 H14 N4 O4 Zn'
_chemical_formula_weight 367.66
_chemical_melting_point ?
_space_group_IT_number 9
_symmetry_cell_setting monoclinic
_symmetry_space_group_name_Hall 'C -2yc'
_symmetry_space_group_name_H-M 'C 1 c 1'
_atom_sites_solution_hydrogens geom
_atom_sites_solution_primary direct
_atom_sites_solution_secondary difmap
_audit_creation_method SHELXL-97
_cell_angle_alpha 90.00
_cell_angle_beta 118.609(5)
_cell_angle_gamma 90.00
_cell_formula_units_Z 4
_cell_length_a 15.481(2)
_cell_length_b 12.2437(11)
_cell_length_c 9.4722(13)
_cell_measurement_temperature 293(2)
_cell_volume 1576.2(3)
_computing_cell_refinement 'CrystalClear (Rigaku Corp., 2002)'
_computing_data_collection 'CrystalClear (Rigaku Corp., 2002)'
_computing_data_reduction 'CrystalClear (Rigaku Corp., 2002)'
_computing_publication_material 'Siemens SHELXTL^TM^ 5'
_computing_structure_refinement 'Siemens SHELXTL^TM^ 5'
_computing_structure_solution 'Siemens SHELXTL^TM^ 5'
_diffrn_ambient_temperature 293(2)
_diffrn_measured_fraction_theta_full 0.976
_diffrn_measured_fraction_theta_max 0.976
_diffrn_measurement_device_type 'Rigaku Mercury CCD'
_diffrn_measurement_method \w
_diffrn_radiation_monochromator graphite
_diffrn_radiation_source 'fine-focus sealed tube'
_diffrn_radiation_type MoK\a
_diffrn_radiation_wavelength 0.71073
_diffrn_reflns_av_R_equivalents 0.0383
_diffrn_reflns_av_sigmaI/netI 0.0739
_diffrn_reflns_limit_h_max 18
_diffrn_reflns_limit_h_min -18
_diffrn_reflns_limit_k_max 14
_diffrn_reflns_limit_k_min -14
_diffrn_reflns_limit_l_max 11
_diffrn_reflns_limit_l_min -11
_diffrn_reflns_number 4994
_diffrn_reflns_theta_full 25.50
_diffrn_reflns_theta_max 25.50
_diffrn_reflns_theta_min 3.81
_exptl_absorpt_coefficient_mu 1.583
_exptl_absorpt_correction_T_max 0.7972
_exptl_absorpt_correction_T_min 0.5049
_exptl_absorpt_correction_type multi-scan
_exptl_absorpt_process_details 'Sphere (Rigaku CrystalClear)'
_exptl_crystal_colour 'slightly pink'
_exptl_crystal_density_diffrn 1.549
_exptl_crystal_density_meas ?
_exptl_crystal_density_method 'not measured'
_exptl_crystal_description prismatic
_exptl_crystal_F_000 752
_exptl_crystal_size_max 0.50
_exptl_crystal_size_mid 0.20
_exptl_crystal_size_min 0.15
_refine_diff_density_max 0.299
_refine_diff_density_min -0.286
_refine_diff_density_rms 0.047
_refine_ls_abs_structure_details 'Flack H D (1983), Acta Cryst. A39, 876-881'
_refine_ls_abs_structure_Flack 0.019(11)
_refine_ls_extinction_method none
_refine_ls_goodness_of_fit_ref 0.996
_refine_ls_hydrogen_treatment mixed
_refine_ls_matrix_type full
_refine_ls_number_parameters 208
_refine_ls_number_reflns 2770
_refine_ls_number_restraints 2
_refine_ls_restrained_S_all 0.995
_refine_ls_R_factor_all 0.0404
_refine_ls_R_factor_gt 0.0360
_refine_ls_shift/su_max 0.000
_refine_ls_shift/su_mean 0.000
_refine_ls_structure_factor_coef Fsqd
_refine_ls_weighting_details 'calc w=1/[\s^2^(Fo^2^)+(0.0068P)^2^+0.0000P] where P=(Fo^2^+2Fc^2^)/3'
_refine_ls_weighting_scheme calc
_refine_ls_wR_factor_gt 0.0663
_refine_ls_wR_factor_ref 0.0685
_reflns_number_gt 2511
_reflns_number_total 2770
_reflns_threshold_expression >2sigma(I)
_cod_data_source_file ic500315z_si_002.cif
_cod_data_source_block 9
_cod_depositor_comments
;
The following automatic conversions were performed:

'_chemical_melting_point' value 'not measured' was changed to '?' -
the value is undefined or not
given.

'_exptl_absorpt_correction_type' value 'Multi-scan' changed
to 'multi-scan' according to
/usr/data/users/saulius/crontab/automatic-downloads/rss-feeds/ACS/lib/dictionaries/cif_core.dic
dictionary named 'cif_core.dic' version 2.4.2 from 2011-04-26.

Automatic conversion script
Id: cif_fix_values 2281 2013-09-26 08:29:07Z andrius 

 Adding full bibliography for 4338121.cif.

The following automatic conversions were performed:

'_exptl_crystal_density_meas' value 'not measured' was changed to '?'
- the value is perceived as not measured.

Automatic conversion script
Id: cif_fix_values 3008 2015-01-20 13:52:24Z robertas 
;
_cod_original_sg_symbol_H-M 'C c'
_cod_database_code 4338121

loop_
_symmetry_equiv_pos_as_xyz
'x, y, z'
'x, -y, z+1/2'
'x+1/2, y+1/2, z'
'x+1/2, -y+1/2, z+1/2'

loop_
_atom_site_label
_atom_site_type_symbol
_atom_site_fract_x
_atom_site_fract_y
_atom_site_fract_z
_atom_site_U_iso_or_equiv
_atom_site_adp_type
_atom_site_occupancy
_atom_site_symmetry_multiplicity
_atom_site_calc_flag
_atom_site_refinement_flags
Zn1 Zn 0.47139(2) 0.18452(2) -0.00246(3) 0.04101(9) Uani 1 1 d .
N1 N 0.50564(16) 0.2375(2) 0.2213(3) 0.0422(6) Uani 1 1 d .
N2 N 0.56068(18) 0.3333(2) 0.6787(3) 0.0503(7) Uani 1 1 d .
H2B H 0.5134 0.3596 0.6914 0.060 Uiso 1 1 calc R
N3 N 0.65516(18) 0.3252(2) 0.8077(3) 0.0487(7) Uani 1 1 d .
H3A H 0.6743 0.2650 0.8605 0.058 Uiso 1 1 calc R
N4 N 0.85656(17) 0.5794(2) 0.9385(3) 0.0423(7) Uani 1 1 d .
C1 C 0.87570(19) 0.4865(3) 1.0269(3) 0.0458(8) Uani 1 1 d .
H1A H 0.9368 0.4790 1.1180 0.055 Uiso 1 1 calc R
C2 C 0.80899(19) 0.4037(2) 0.9878(3) 0.0416(7) Uani 1 1 d .
H2A H 0.8243 0.3417 1.0522 0.050 Uiso 1 1 calc R
C3 C 0.71829(18) 0.4128(3) 0.8513(3) 0.0379(7) Uani 1 1 d .
C4 C 0.6980(2) 0.5062(2) 0.7605(3) 0.0423(7) Uani 1 1 d .
H4A H 0.6381 0.5147 0.6674 0.051 Uiso 1 1 calc R
C5 C 0.76894(19) 0.5874(3) 0.8107(3) 0.0433(8) Uani 1 1 d .
H5A H 0.7539 0.6515 0.7508 0.052 Uiso 1 1 calc R
C6 C 0.5976(2) 0.2395(3) 0.3441(3) 0.0419(8) Uani 1 1 d .
H6A H 0.6490 0.2195 0.3248 0.050 Uiso 1 1 calc R
C7 C 0.6194(2) 0.2698(3) 0.4971(3) 0.0446(8) Uani 1 1 d .
H7A H 0.6845 0.2711 0.5780 0.053 Uiso 1 1 calc R
C8 C 0.54496(19) 0.2986(2) 0.5320(3) 0.0371(7) Uani 1 1 d .
C9 C 0.4479(2) 0.2963(3) 0.4020(4) 0.0527(9) Uani 1 1 d .
H9A H 0.3949 0.3148 0.4177 0.063 Uiso 1 1 calc R
C10 C 0.4334(2) 0.2669(3) 0.2550(3) 0.0508(9) Uani 1 1 d .
H10A H 0.3691 0.2668 0.1709 0.061 Uiso 1 1 calc R
O1 O 0.56785(17) 0.0670(2) 0.0367(3) 0.0722(8) Uani 1 1 d .
O2 O 0.66811(18) 0.19646(18) 0.0533(3) 0.0666(7) Uani 1 1 d .
O3 O 0.83243(15) 0.1470(2) 0.4004(2) 0.0569(6) Uani 1 1 d .
O4 O 0.93603(14) 0.21152(17) 0.3209(2) 0.0444(5) Uani 1 1 d .
C11 C 0.6510(2) 0.0994(3) 0.0655(3) 0.0454(8) Uani 1 1 d .
C12 C 0.73208(19) 0.0156(3) 0.1212(4) 0.0580(9) Uani 1 1 d .
H12A H 0.7166 -0.0366 0.0352 0.070 Uiso 1 1 calc R
H12B H 0.7347 -0.0239 0.2120 0.070 Uiso 1 1 calc R
C13 C 0.8328(2) 0.0649(3) 0.1703(4) 0.0589(9) Uani 1 1 d .
H13A H 0.8806 0.0064 0.2001 0.071 Uiso 1 1 calc R
H13B H 0.8306 0.1025 0.0785 0.071 Uiso 1 1 calc R
C14 C 0.86683(19) 0.1444(3) 0.3090(4) 0.0404(7) Uani 1 1 d .

loop_
_atom_site_aniso_label
_atom_site_aniso_U_11
_atom_site_aniso_U_22
_atom_site_aniso_U_33
_atom_site_aniso_U_23
_atom_site_aniso_U_13
_atom_site_aniso_U_12
Zn1 0.03942(14) 0.04472(18) 0.04081(14) -0.00442(18) 0.02077(11) -0.00621(17)
N1 0.0367(11) 0.0492(17) 0.0421(13) -0.0022(11) 0.0200(10) -0.0034(11)
N2 0.0416(13) 0.0728(19) 0.0406(13) -0.0105(12) 0.0231(11) -0.0134(12)
N3 0.0487(14) 0.0541(17) 0.0393(13) 0.0019(11) 0.0177(12) -0.0163(11)
N4 0.0408(12) 0.0440(17) 0.0417(12) -0.0015(12) 0.0194(10) -0.0043(11)
C1 0.0418(15) 0.054(2) 0.0359(14) 0.0058(14) 0.0142(13) -0.0044(14)
C2 0.0454(15) 0.0410(18) 0.0395(13) 0.0063(13) 0.0212(12) 0.0001(13)
C3 0.0393(13) 0.050(2) 0.0300(12) -0.0057(12) 0.0212(11) -0.0081(12)
C4 0.0395(14) 0.0482(19) 0.0361(14) 0.0019(13) 0.0156(12) -0.0027(13)
C5 0.0478(15) 0.046(2) 0.0421(14) 0.0024(14) 0.0261(13) -0.0030(13)
C6 0.0339(13) 0.049(2) 0.0443(16) -0.0029(13) 0.0196(12) 0.0008(12)
C7 0.0322(14) 0.057(2) 0.0393(15) 0.0003(14) 0.0132(12) -0.0030(13)
C8 0.0403(14) 0.0398(17) 0.0373(14) -0.0002(11) 0.0234(13) -0.0086(12)
C9 0.0358(14) 0.078(3) 0.0506(17) -0.0139(16) 0.0259(14) -0.0099(15)
C10 0.0290(14) 0.083(3) 0.0360(16) -0.0007(16) 0.0121(13) -0.0032(15)
O1 0.0489(12) 0.0661(17) 0.1085(18) -0.0125(15) 0.0433(12) -0.0029(12)
O2 0.0780(16) 0.0551(16) 0.0532(13) 0.0139(11) 0.0206(12) 0.0030(12)
O3 0.0539(11) 0.0758(16) 0.0486(11) 0.0019(11) 0.0307(10) -0.0100(11)
O4 0.0358(9) 0.0525(13) 0.0488(11) -0.0072(10) 0.0234(9) -0.0062(9)
C11 0.0498(16) 0.051(2) 0.0397(15) -0.0081(14) 0.0251(13) -0.0082(15)
C12 0.0469(16) 0.043(2) 0.086(2) -0.0105(18) 0.0329(16) -0.0048(15)
C13 0.0503(16) 0.049(2) 0.086(2) -0.0226(18) 0.0395(16) -0.0051(15)
C14 0.0324(13) 0.0393(18) 0.0513(16) 0.0044(14) 0.0215(13) 0.0076(13)

loop_
_atom_type_symbol
_atom_type_description
_atom_type_scat_dispersion_real
_atom_type_scat_dispersion_imag
_atom_type_scat_source
C C 0.0033 0.0016 'International Tables Vol C Tables 4.2.6.8 and 6.1.1.4'
H H 0.0000 0.0000 'International Tables Vol C Tables 4.2.6.8 and 6.1.1.4'
N N 0.0061 0.0033 'International Tables Vol C Tables 4.2.6.8 and 6.1.1.4'
O O 0.0106 0.0060 'International Tables Vol C Tables 4.2.6.8 and 6.1.1.4'
Zn Zn 0.2839 1.4301 'International Tables Vol C Tables 4.2.6.8 and 6.1.1.4'

loop_
_geom_angle_atom_site_label_1
_geom_angle_atom_site_label_2
_geom_angle_atom_site_label_3
_geom_angle
_geom_angle_site_symmetry_1
_geom_angle_site_symmetry_3
O4 Zn1 O1 120.68(11) 4_454 .
O4 Zn1 N1 120.70(11) 4_454 .
O1 Zn1 N1 103.91(11) . .
O4 Zn1 N4 108.94(9) 4_454 3_444
O1 Zn1 N4 94.18(9) . 3_444
N1 Zn1 N4 104.19(10) . 3_444
C6 N1 C10 116.5(2) . .
C6 N1 Zn1 123.4(2) . .
C10 N1 Zn1 120.00(18) . .
C8 N2 N3 118.3(3) . .
C3 N3 N2 120.4(2) . .
C5 N4 C1 116.9(3) . .
C5 N4 Zn1 125.5(2) . 3_556
C1 N4 Zn1 117.01(17) . 3_556
N4 C1 C2 122.7(2) . .
C1 C2 C3 119.4(3) . .
C4 C3 C2 118.5(3) . .
C4 C3 N3 123.0(2) . .
C2 C3 N3 118.3(3) . .
C3 C4 C5 118.4(3) . .
N4 C5 C4 124.0(3) . .
N1 C6 C7 122.9(3) . .
C6 C7 C8 120.6(2) . .
N2 C8 C7 124.1(2) . .
N2 C8 C9 119.5(3) . .
C7 C8 C9 116.3(3) . .
C10 C9 C8 119.1(3) . .
C9 C10 N1 124.5(2) . .
C11 O1 Zn1 114.7(2) . .
C14 O4 Zn1 111.3(2) . 4
O2 C11 O1 122.1(3) . .
O2 C11 C12 120.5(3) . .
O1 C11 C12 117.4(3) . .
C11 C12 C13 113.3(3) . .
C14 C13 C12 113.6(3) . .
O3 C14 O4 122.8(3) . .
O3 C14 C13 123.2(3) . .
O4 C14 C13 114.1(3) . .

loop_
_geom_bond_atom_site_label_1
_geom_bond_atom_site_label_2
_geom_bond_distance
_geom_bond_site_symmetry_2
Zn1 O4 1.960(2) 4_454
Zn1 O1 1.977(3) .
Zn1 N1 2.029(2) .
Zn1 N4 2.044(3) 3_444
N1 C6 1.340(3) .
N1 C10 1.351(4) .
N2 C8 1.359(4) .
N2 N3 1.389(3) .
N3 C3 1.375(4) .
N4 C5 1.320(3) .
N4 C1 1.358(4) .
N4 Zn1 2.044(3) 3_556
C1 C2 1.366(4) .
C2 C3 1.385(3) .
C3 C4 1.373(4) .
C4 C5 1.386(4) .
C6 C7 1.373(4) .
C7 C8 1.388(4) .
C8 C9 1.415(4) .
C9 C10 1.349(4) .
O1 C11 1.246(4) .
O2 C11 1.235(4) .
O3 C14 1.214(4) .
O4 C14 1.312(4) .
O4 Zn1 1.960(2) 4
C11 C12 1.507(4) .
C12 C13 1.523(4) .
C13 C14 1.512(4) .
